data_4338065
loop_
_publ_author_name
'Zhou, Tingting'
'Wang, Yumei'
'Jin, Shifeng'
'Li, Dandan'
'Lai, Xiaofang'
'Ying, Tianping'
'Zhang, Han'
'Shen, Shijie'
'Wang, Wenjun'
'Chen, Xiaolong'

_publ_section_title
;
 Structures and Physical Properties of Layered Oxyselenides Ba2MO2Ag2Se2
 (M = Co, Mn).
;
_journal_issue 8
_journal_name_full 'Inorganic chemistry'
_journal_page_first 4154
_journal_page_last 4160
_journal_paper_doi 10.1021/ic500203k
_journal_volume 53
_journal_year 2014
_chemical_formula_sum 'Ag3.71 Ba4 Mn2 O4 Se4'
_chemical_formula_weight 1439.2127
_chemical_name_systematic ' ?'
_space_group_IT_number 139
_symmetry_cell_setting tetragonal
_symmetry_space_group_name_Hall '-I 4 2'
_symmetry_space_group_name_H-M 'I 4/m m m'
_cell_angle_alpha 90.00000
_cell_angle_beta 90.00000
_cell_angle_gamma 90.00000
_cell_formula_units_Z 1
_cell_length_a 4.26514(5)
_cell_length_b 4.26514(5)
_cell_length_c 19.7184(2)
_cell_measurement_temperature 298(2)
_cell_volume 358.706(7)
_computing_structure_refinement FULLPROF
_diffrn_ambient_temperature 298(2)
_diffrn_radiation_type CuK\a
_diffrn_radiation_wavelength 1.54180
_exptl_crystal_colour grey
_pd_instr_location ' ?'
_pd_meas_2theta_range_inc 0.017000
_pd_meas_2theta_range_max 134.97501
_pd_meas_2theta_range_min 10.00800
_pd_meas_number_of_points 7352
_pd_proc_2theta_range_inc 0.017000
_pd_proc_2theta_range_max 134.9942
_pd_proc_2theta_range_min 10.0272
_pd_proc_ls_pref_orient_corr ' ?'
_pd_proc_ls_prof_R_factor 3.5637
_pd_proc_ls_prof_wR_expected 2.6202
_pd_proc_ls_prof_wR_factor 4.5218
_pd_proc_wavelength 1.540600
_pd_spec_mounting ' ?'
_refine_ls_goodness_of_fit_all 1.7257
_refine_ls_number_parameters 27
_refine_ls_number_reflns 263
_refine_ls_number_restraints 0
_refine_ls_R_I_factor 6.7159
_cod_data_source_file ic500203k_si_002.cif
_cod_data_source_block Ba2MnO2Ag2Se2:
_cod_depositor_comments
;
The following automatic conversions were performed:

'_symmetry_cell_setting' value 'Tetragonal' changed to 'tetragonal'
according to
/usr/data/users/saulius/automatic-downloads/rss-feeds/ACS/lib/dictionaries/cif_core.dic
dictionary named 'cif_core.dic' version 2.4.2 from 2011-04-26.

Automatic conversion script
Id: cif_fix_values 2281 2013-09-26 08:29:07Z andrius 

 Adding full bibliography for 4338064--4338065.cif.
;
_cod_original_cell_volume 358.707(7)
_cod_original_formula_sum 'Ag3.71 Ba4 Mn2 O4 Se4 '
_cod_database_code 4338065
_pd_proc_ls_prof_cr_factor 13.6123
_pd_proc_ls_prof_cwr_factor 11.2023
_pd_proc_ls_prof_cwr_expected 6.4913
_pd_proc_ls_prof_chi2 2.9782
_pd_proc_ls_prof_echi2 2.9902

loop_
_symmetry_equiv_pos_as_xyz
x,y,z
-y,x,z
-x,-y,z
y,-x,z
-x,y,z
y,x,z
x,-y,z
-y,-x,z
-x,-y,-z
y,-x,-z
x,y,-z
-y,x,-z
x,-y,-z
-y,-x,-z
-x,y,-z
y,x,-z
x+1/2,y+1/2,z+1/2
-y+1/2,x+1/2,z+1/2
-x+1/2,-y+1/2,z+1/2
y+1/2,-x+1/2,z+1/2
-x+1/2,y+1/2,z+1/2
y+1/2,x+1/2,z+1/2
x+1/2,-y+1/2,z+1/2
-y+1/2,-x+1/2,z+1/2
-x+1/2,-y+1/2,-z+1/2
y+1/2,-x+1/2,-z+1/2
x+1/2,y+1/2,-z+1/2
-y+1/2,x+1/2,-z+1/2
x+1/2,-y+1/2,-z+1/2
-y+1/2,-x+1/2,-z+1/2
-x+1/2,y+1/2,-z+1/2
y+1/2,x+1/2,-z+1/2

loop_
_atom_site_label
_atom_site_fract_x
_atom_site_fract_y
_atom_site_fract_z
_atom_site_U_iso_or_equiv
_atom_site_occupancy
_atom_site_adp_type
_atom_site_type_symbol
Ba1 0.00000 0.00000 0.41053(4) 0.0043(3) 1.00000 Uiso Ba
Mn1 0.00000 0.00000 0.00000 0.0210(11) 1.00000 Uiso Mn
O1 0.00000 0.50000 0.00000 0.017(3) 1.00000 Uiso O
Ag1 0.00000 0.50000 0.25000 0.0174(5) 0.927(3) Uiso Ag
Se1 0.00000 0.00000 0.16134(6) 0.0075(5) 1.00000 Uiso Se

loop_
_atom_type_symbol
_atom_type_scat_Cromer_Mann_a1
_atom_type_scat_Cromer_Mann_b1
_atom_type_scat_Cromer_Mann_a2
_atom_type_scat_Cromer_Mann_b2
_atom_type_scat_Cromer_Mann_a3
_atom_type_scat_Cromer_Mann_b3
_atom_type_scat_Cromer_Mann_a4
_atom_type_scat_Cromer_Mann_b4
_atom_type_scat_Cromer_Mann_c
_atom_type_scat_dispersion_real
_atom_type_scat_dispersion_imag
_atom_type_scat_source
ba 20.33610 3.21600 19.29700 0.27560 10.88800 20.20730 2.69590 167.20200 2.77310 -1.33400 8.46000 International_Tables_for_Crystallography_Vol.C(1991)_Tables_6.1.1.4_and_6.1.1.5
mn 11.28190 5.34090 7.35730 0.34320 3.01930 17.86740 2.24410 83.75430 1.08960 -0.56800 2.80800 International_Tables_for_Crystallography_Vol.C(1991)_Tables_6.1.1.4_and_6.1.1.5
o 3.04850 13.27710 2.28680 5.70110 1.54630 0.32390 0.86700 32.90890 0.25080 0.04700 0.03200 International_Tables_for_Crystallography_Vol.C(1991)_Tables_6.1.1.4_and_6.1.1.5
ag 19.28080 0.64460 16.68850 7.47260 4.80450 24.66050 1.04630 99.81560 5.17900 -0.06000 4.28200 International_Tables_for_Crystallography_Vol.C(1991)_Tables_6.1.1.4_and_6.1.1.5
se 17.00060 2.40980 5.81960 0.27260 3.97310 15.23720 4.35430 43.81630 2.84090 -0.87900 1.13900 International_Tables_for_Crystallography_Vol.C(1991)_Tables_6.1.1.4_and_6.1.1.5

loop_
_geom_angle_atom_site_label_1
_geom_angle_atom_site_label_2
_geom_angle_atom_site_label_3
_geom_angle
_geom_angle_publ_flag
Se Ag Se 113.699(20) n

loop_
_geom_bond_atom_site_label_1
_geom_bond_atom_site_label_2
_geom_bond_distance
_geom_bond_publ_flag
Ag Se 2.7576(8) n
